data_6000107
loop_
_publ_author_name
'Wickleder, M. S.'

_publ_section_title
;
 Anhydrous sulfates of rare earth elements: Syntheses and crystal
 structures of Y-2(SO4)(3) and Sc-2(SO4)(3)
;
_journal_name_full 'Zeitschrift Fur Anorganische Und Allgemeine Chemie'
_journal_page_first 1468
_journal_page_last 1472
_journal_paper_doi 10.1002/(SICI)1521-3749(200006)626:6<1468::AID-ZAAC1468>3.0.CO;2-M
_journal_volume 626
_journal_year 2000
_chemical_formula_sum 'O12 S3 Y2'
_space_group_crystal_system orthorhombic
_space_group_IT_number 60
_space_group_name_Hall '-P 2n 2ab'
_space_group_name_H-M_alt 'P b c n'
_cell_angle_alpha 90
_cell_angle_beta 90
_cell_angle_gamma 90
_cell_formula_units_Z 4
_cell_length_a 12.7397(13)
_cell_length_b 9.1676(9)
_cell_length_c 9.2608(7)
_cell_volume 1081.59
_cod_depositor_comments
;
 Adding atom coordinates after consulting the original publication.
 Updating space group information and adding the symmetry operation list.
 Adding the _cell_formula_units_Z data item. Adding the
 _atom_site_U_iso_or_equiv data item.

 Antanas Vaitkus,
 2017-11-19
;
_cod_database_code 6000107

loop_
_space_group_symop_id
_space_group_symop_operation_xyz
1 x,y,z
2 -x+1/2,-y+1/2,z+1/2
3 x+1/2,-y+1/2,-z
4 -x,y,-z+1/2
5 -x,-y,-z
6 x+1/2,y+1/2,-z+1/2
7 -x+1/2,y+1/2,z
8 x,-y,z+1/2

loop_
_atom_site_label
_atom_site_type_symbol
_atom_site_site_symmetry_multiplicity
_atom_site_Wyckoff_symbol
_atom_site_fract_x
_atom_site_fract_y
_atom_site_fract_z
_atom_site_U_iso_or_equiv
Y Y 8 d 0.38297(2) 0.25099(4) 0.46307(3) 0.0086(1)
S2 S 4 c 0 0.4645(1) 0.75 0.0112(3)
S1 S 8 d 0.14620(6) 0.39359(8) 0.61145(9) 0.0101(2)
O1 O 8 d 0.3525(2) 0.0515(2) 0.5934(3) 0.0236(6)
O2 O 8 d 0.4411(2) 0.3726(3) 0.6521(3) 0.0311(7)
O3 O 8 d 0.2224(2) 0.3279(3) 0.5134(3) 0.0256(7)
O4 O 8 d 0.4269(2) 0.4444(3) 0.3304(3) 0.0288(7)
O5 O 8 d 0.3273(2) 0.1420(3) 0.2605(3) 0.0222(6)
O6 O 8 d 0.0426(2) 0.3371(3) 0.5762(3) 0.0262(6)
